data_4078512
loop_
_publ_author_name
'Li, Yang'
'Wang, Wen-Hua'
'He, Ke-Han'
'Shi, Zhang-Jie'

_publ_section_title
;
 Mechanistic Insight into the Regioselective Palladation of Indole
 Derivatives: Tetranuclear Indolyl Palladacycles with High C2--Pd or
 C3--Pd Bond Selectivity
;
_journal_issue 12
_journal_name_full Organometallics
_journal_page_first 4397
_journal_paper_doi 10.1021/om300284t
_journal_volume 31
_journal_year 2012
_chemical_formula_moiety 'C38 H52 Cl2 N2 O8 Pd4'
_chemical_formula_sum 'C38 H52 Cl2 N2 O8 Pd4'
_chemical_formula_weight 1161.32
_space_group_IT_number 15
_symmetry_cell_setting monoclinic
_symmetry_space_group_name_Hall '-C 2yc'
_symmetry_space_group_name_H-M 'C 1 2/c 1'
_atom_sites_solution_hydrogens geom
_atom_sites_solution_primary direct
_atom_sites_solution_secondary difmap
_audit_creation_method SHELXL-97
_cell_angle_alpha 90.00
_cell_angle_beta 106.257(2)
_cell_angle_gamma 90.00
_cell_formula_units_Z 4
_cell_length_a 10.9773(11)
_cell_length_b 27.127(2)
_cell_length_c 15.4785(14)
_cell_measurement_reflns_used 3250
_cell_measurement_temperature 298(2)
_cell_measurement_theta_max 27.166
_cell_measurement_theta_min 2.165
_cell_volume 4424.9(7)
_computing_cell_refinement 'Bruker SMART'
_computing_data_collection 'Bruker SMART'
_computing_data_reduction 'Bruker SAINT'
_computing_molecular_graphics 'Bruker SHELXTL'
_computing_publication_material 'Bruker SHELXTL'
_computing_structure_refinement 'SHELXL-97 (Sheldrick, 1997)'
_computing_structure_solution 'SHELXS-97 (Sheldrick, 1990)'
_diffrn_ambient_temperature 298(2)
_diffrn_measured_fraction_theta_full 0.975
_diffrn_measured_fraction_theta_max 0.975
_diffrn_measurement_device_type 'CCD area detector'
_diffrn_measurement_method 'phi and omega scans'
_diffrn_radiation_monochromator graphite
_diffrn_radiation_source 'fine-focus sealed tube'
_diffrn_radiation_type MoK\a
_diffrn_radiation_wavelength 0.71073
_diffrn_reflns_av_R_equivalents 0.1232
_diffrn_reflns_av_sigmaI/netI 0.1545
_diffrn_reflns_limit_h_max 13
_diffrn_reflns_limit_h_min -10
_diffrn_reflns_limit_k_max 27
_diffrn_reflns_limit_k_min -32
_diffrn_reflns_limit_l_max 18
_diffrn_reflns_limit_l_min -17
_diffrn_reflns_number 10309
_diffrn_reflns_theta_full 25.00
_diffrn_reflns_theta_max 25.00
_diffrn_reflns_theta_min 2.07
_exptl_absorpt_coefficient_mu 1.769
_exptl_absorpt_correction_T_max 0.9315
_exptl_absorpt_correction_T_min 0.7616
_exptl_absorpt_correction_type multi-scan
_exptl_absorpt_process_details sadabs
_exptl_crystal_colour 'red brown'
_exptl_crystal_density_diffrn 1.743
_exptl_crystal_density_method 'not measured'
_exptl_crystal_description prism
_exptl_crystal_F_000 1976
_exptl_crystal_size_max 0.40
_exptl_crystal_size_mid 0.33
_exptl_crystal_size_min 0.10
_refine_diff_density_max 2.703
_refine_diff_density_min -1.511
_refine_diff_density_rms 0.281
_refine_ls_extinction_method none
_refine_ls_goodness_of_fit_ref 1.119
_refine_ls_hydrogen_treatment constr
_refine_ls_matrix_type full
_refine_ls_number_parameters 313
_refine_ls_number_reflns 3810
_refine_ls_number_restraints 0
_refine_ls_restrained_S_all 1.119
_refine_ls_R_factor_all 0.1714
_refine_ls_R_factor_gt 0.0822
_refine_ls_shift/su_max 0.001
_refine_ls_shift/su_mean 0.000
_refine_ls_structure_factor_coef Fsqd
_refine_ls_weighting_details 'calc w=1/[\s^2^(Fo^2^)+(0.1023P)^2^+154.2582P] where P=(Fo^2^+2Fc^2^)/3'
_refine_ls_weighting_scheme calc
_refine_ls_wR_factor_gt 0.1874
_refine_ls_wR_factor_ref 0.2601
_reflns_number_gt 2136
_reflns_number_total 3906
_reflns_threshold_expression >2sigma(I)
_cod_data_source_file om300284t_si_002.cif
_cod_data_source_block 13
_cod_depositor_comments
;
The following automatic conversions were performed:

'_symmetry_cell_setting' value 'Monoclinic' changed to 'monoclinic'
according to /home/saulius/struct/CIF-dictionaries/cif_core.dic
dictionary named 'cif_core.dic' version 2.4.1 from 2010-06-29.

Automatic conversion script
Id: cif_fix_values 1891 2012-01-12 08:04:46Z andrius 
;
_cod_original_sg_symbol_H-M C2/c
_cod_database_code 4078512

loop_
_symmetry_equiv_pos_as_xyz
'x, y, z'
'-x, y, -z+1/2'
'x+1/2, y+1/2, z'
'-x+1/2, y+1/2, -z+1/2'
'-x, -y, -z'
'x, -y, z-1/2'
'-x+1/2, -y+1/2, -z'
'x+1/2, -y+1/2, z-1/2'

loop_
_atom_site_label
_atom_site_type_symbol
_atom_site_fract_x
_atom_site_fract_y
_atom_site_fract_z
_atom_site_U_iso_or_equiv
_atom_site_adp_type
_atom_site_occupancy
_atom_site_symmetry_multiplicity
_atom_site_calc_flag
_atom_site_refinement_flags
_atom_site_disorder_assembly
_atom_site_disorder_group
Pd1 Pd 0.37464(12) 0.28788(5) 0.26464(9) 0.0257(4) Uani 1 1 d . . .
Pd2 Pd 0.57370(12) 0.17777(5) 0.34541(8) 0.0246(4) Uani 1 1 d . . .
Cl1 Cl 0.2682(4) 0.23243(17) 0.1576(3) 0.0327(10) Uani 1 1 d . . .
N1 N 0.2910(14) 0.2220(5) 0.3857(10) 0.030(3) Uani 1 1 d . . .
O1 O 0.3580(13) 0.3419(5) 0.1666(9) 0.046(3) Uani 1 1 d . . .
O2 O 0.5482(12) 0.3387(5) 0.1394(9) 0.040(3) Uani 1 1 d . . .
O3 O 0.4466(13) 0.1262(5) 0.3566(8) 0.039(3) Uani 1 1 d . . .
O4 O 0.3375(13) 0.1237(5) 0.2145(9) 0.046(4) Uani 1 1 d . . .
C1 C 0.3347(18) 0.1957(7) 0.4694(12) 0.033(4) Uani 1 1 d . . .
C2 C 0.3874(16) 0.2406(6) 0.3619(11) 0.024(4) Uani 1 1 d . . .
C3 C 0.4991(16) 0.2277(6) 0.4243(11) 0.028(4) Uani 1 1 d . . .
H3 H 0.5802 0.2359 0.4217 0.034 Uiso 1 1 calc R . .
C4 C 0.4689(17) 0.1993(6) 0.4948(12) 0.030(4) Uani 1 1 d . . .
C5 C 0.5353(19) 0.1763(7) 0.5724(12) 0.038(5) Uani 1 1 d . . .
H5 H 0.6235 0.1769 0.5913 0.046 Uiso 1 1 calc R . .
C6 C 0.466(2) 0.1521(8) 0.6214(13) 0.043(5) Uani 1 1 d . . .
H6 H 0.5088 0.1361 0.6742 0.052 Uiso 1 1 calc R . .
C7 C 0.3316(19) 0.1507(7) 0.5946(13) 0.041(5) Uani 1 1 d . . .
H7 H 0.2890 0.1345 0.6304 0.049 Uiso 1 1 calc R . .
C8 C 0.2632(19) 0.1730(7) 0.5162(12) 0.038(5) Uani 1 1 d . . .
H8 H 0.1750 0.1726 0.4968 0.045 Uiso 1 1 calc R . .
C9 C 0.1552(16) 0.2248(7) 0.3375(12) 0.032(4) Uani 1 1 d . . .
H9A H 0.1436 0.2450 0.2849 0.048 Uiso 1 1 calc R . .
H9B H 0.1098 0.2389 0.3763 0.048 Uiso 1 1 calc R . .
H9C H 0.1234 0.1923 0.3199 0.048 Uiso 1 1 calc R . .
C10 C 0.4379(19) 0.3572(7) 0.1285(13) 0.036(5) Uani 1 1 d . A .
C11 C 0.407(2) 0.4008(7) 0.0672(14) 0.044(5) Uani 1 1 d . . .
C12 C 0.464(5) 0.4450(14) 0.120(3) 0.063(14) Uani 0.64(6) 1 d P A 1
H12A H 0.4708 0.4395 0.1825 0.094 Uiso 0.64(6) 1 calc PR A 1
H12B H 0.4106 0.4731 0.0989 0.094 Uiso 0.64(6) 1 calc PR A 1
H12C H 0.5466 0.4508 0.1127 0.094 Uiso 0.64(6) 1 calc PR A 1
C13 C 0.458(4) 0.3969(16) -0.018(3) 0.057(13) Uani 0.64(6) 1 d P A 1
H13A H 0.5464 0.4052 -0.0022 0.085 Uiso 0.64(6) 1 calc PR A 1
H13B H 0.4116 0.4193 -0.0638 0.085 Uiso 0.64(6) 1 calc PR A 1
H13C H 0.4463 0.3638 -0.0415 0.085 Uiso 0.64(6) 1 calc PR A 1
C14 C 0.257(4) 0.4094(16) 0.029(3) 0.053(12) Uani 0.64(6) 1 d P A 1
H14A H 0.2175 0.3798 0.0003 0.080 Uiso 0.64(6) 1 calc PR A 1
H14B H 0.2408 0.4359 -0.0136 0.080 Uiso 0.64(6) 1 calc PR A 1
H14C H 0.2227 0.4175 0.0780 0.080 Uiso 0.64(6) 1 calc PR A 1
C12' C 0.374(8) 0.375(3) -0.025(5) 0.06(2) Uani 0.36(6) 1 d P A 2
H12D H 0.4443 0.3559 -0.0297 0.092 Uiso 0.36(6) 1 calc PR A 2
H12E H 0.3537 0.3997 -0.0713 0.092 Uiso 0.36(6) 1 calc PR A 2
H12F H 0.3013 0.3543 -0.0303 0.092 Uiso 0.36(6) 1 calc PR A 2
C13' C 0.292(7) 0.427(3) 0.083(6) 0.06(2) Uani 0.36(6) 1 d P A 2
H13D H 0.2409 0.4039 0.1038 0.085 Uiso 0.36(6) 1 calc PR A 2
H13E H 0.2432 0.4418 0.0278 0.085 Uiso 0.36(6) 1 calc PR A 2
H13F H 0.3207 0.4524 0.1276 0.085 Uiso 0.36(6) 1 calc PR A 2
C14' C 0.520(7) 0.436(3) 0.079(6) 0.06(2) Uani 0.36(6) 1 d P A 2
H14D H 0.5566 0.4425 0.1416 0.084 Uiso 0.36(6) 1 calc PR A 2
H14E H 0.4907 0.4663 0.0478 0.084 Uiso 0.36(6) 1 calc PR A 2
H14F H 0.5819 0.4211 0.0541 0.084 Uiso 0.36(6) 1 calc PR A 2
C15 C 0.3678(19) 0.1078(7) 0.2924(13) 0.033(4) Uani 1 1 d . B .
C16 C 0.298(2) 0.0639(8) 0.3132(15) 0.051(6) Uani 1 1 d . . .
C17 C 0.250(10) 0.032(3) 0.224(5) 0.06(2) Uani 0.48(12) 1 d P B 1
H17A H 0.1926 0.0510 0.1780 0.093 Uiso 0.48(12) 1 calc PR B 1
H17B H 0.2073 0.0029 0.2362 0.093 Uiso 0.48(12) 1 calc PR B 1
H17C H 0.3216 0.0222 0.2035 0.093 Uiso 0.48(12) 1 calc PR B 1
C18 C 0.387(9) 0.037(3) 0.395(6) 0.06(2) Uani 0.48(12) 1 d P B 1
H18A H 0.4635 0.0276 0.3807 0.088 Uiso 0.48(12) 1 calc PR B 1
H18B H 0.3454 0.0082 0.4087 0.088 Uiso 0.48(12) 1 calc PR B 1
H18C H 0.4076 0.0588 0.4460 0.088 Uiso 0.48(12) 1 calc PR B 1
C19 C 0.182(7) 0.082(2) 0.338(6) 0.051(19) Uani 0.48(12) 1 d P B 1
H19A H 0.1965 0.0798 0.4021 0.077 Uiso 0.48(12) 1 calc PR B 1
H19B H 0.1102 0.0615 0.3090 0.077 Uiso 0.48(12) 1 calc PR B 1
H19C H 0.1643 0.1153 0.3188 0.077 Uiso 0.48(12) 1 calc PR B 1
C17' C 0.337(9) 0.049(3) 0.413(5) 0.06(2) Uani 0.52(12) 1 d P B 2
H17D H 0.4054 0.0702 0.4451 0.087 Uiso 0.52(12) 1 calc PR B 2
H17E H 0.3642 0.0157 0.4187 0.087 Uiso 0.52(12) 1 calc PR B 2
H17F H 0.2660 0.0534 0.4369 0.087 Uiso 0.52(12) 1 calc PR B 2
C18' C 0.161(6) 0.084(3) 0.286(7) 0.061(19) Uani 0.52(12) 1 d P B 2
H18D H 0.1178 0.0726 0.3286 0.092 Uiso 0.52(12) 1 calc PR B 2
H18E H 0.1169 0.0716 0.2271 0.092 Uiso 0.52(12) 1 calc PR B 2
H18F H 0.1622 0.1190 0.2852 0.092 Uiso 0.52(12) 1 calc PR B 2
C19' C 0.312(8) 0.021(3) 0.253(6) 0.058(18) Uani 0.52(12) 1 d P B 2
H19D H 0.3979 0.0094 0.2705 0.087 Uiso 0.52(12) 1 calc PR B 2
H19E H 0.2900 0.0317 0.1913 0.087 Uiso 0.52(12) 1 calc PR B 2
H19F H 0.2561 -0.0054 0.2587 0.087 Uiso 0.52(12) 1 calc PR B 2

loop_
_atom_site_aniso_label
_atom_site_aniso_U_11
_atom_site_aniso_U_22
_atom_site_aniso_U_33
_atom_site_aniso_U_23
_atom_site_aniso_U_13
_atom_site_aniso_U_12
Pd1 0.0124(7) 0.0317(8) 0.0366(8) 0.0023(6) 0.0127(6) 0.0001(5)
Pd2 0.0180(7) 0.0319(8) 0.0251(7) -0.0024(6) 0.0081(5) 0.0007(6)
Cl1 0.014(2) 0.052(3) 0.034(2) -0.006(2) 0.0081(19) 0.0002(19)
N1 0.022(8) 0.035(9) 0.036(8) -0.001(7) 0.014(7) -0.002(6)
O1 0.034(8) 0.051(8) 0.054(9) 0.016(7) 0.014(7) 0.007(7)
O2 0.030(8) 0.041(8) 0.053(8) 0.011(6) 0.018(7) 0.003(6)
O3 0.039(8) 0.043(8) 0.037(8) 0.005(6) 0.012(7) -0.015(6)
O4 0.040(9) 0.055(9) 0.039(8) 0.009(7) 0.006(7) -0.024(7)
C1 0.030(11) 0.042(11) 0.034(10) -0.002(8) 0.017(9) -0.006(8)
C2 0.023(9) 0.032(10) 0.023(9) -0.005(7) 0.017(8) -0.003(7)
C3 0.020(10) 0.042(11) 0.028(9) 0.001(8) 0.016(8) -0.012(8)
C4 0.026(10) 0.039(11) 0.032(10) -0.010(8) 0.017(9) 0.001(8)
C5 0.028(11) 0.049(12) 0.036(10) -0.006(10) 0.007(9) -0.002(9)
C6 0.041(13) 0.055(13) 0.034(11) 0.001(10) 0.012(10) 0.000(10)
C7 0.038(12) 0.051(12) 0.038(11) 0.005(10) 0.016(10) -0.008(10)
C8 0.030(11) 0.048(12) 0.040(11) 0.004(9) 0.020(9) -0.007(9)
C9 0.015(9) 0.043(11) 0.038(10) -0.002(9) 0.007(8) 0.008(8)
C10 0.035(12) 0.028(10) 0.049(12) -0.003(9) 0.017(10) 0.001(9)
C11 0.037(12) 0.041(12) 0.054(13) 0.014(10) 0.016(11) 0.004(9)
C12 0.06(3) 0.05(2) 0.08(3) 0.00(2) 0.01(2) 0.00(2)
C13 0.05(3) 0.06(3) 0.06(3) 0.02(2) 0.02(2) 0.01(2)
C14 0.04(2) 0.05(3) 0.07(3) 0.01(2) 0.01(2) 0.003(19)
C12' 0.06(6) 0.05(4) 0.07(5) 0.01(4) 0.00(4) 0.00(4)
C13' 0.05(5) 0.05(5) 0.07(6) 0.01(4) 0.01(4) 0.00(3)
C14' 0.05(5) 0.05(4) 0.07(5) 0.01(4) 0.02(4) 0.00(3)
C15 0.037(12) 0.033(11) 0.034(11) 0.001(9) 0.019(10) -0.009(9)
C16 0.047(14) 0.047(13) 0.054(14) 0.004(11) 0.009(12) -0.017(11)
C17 0.06(6) 0.06(4) 0.05(4) 0.01(3) 0.00(4) -0.02(4)
C18 0.06(5) 0.06(5) 0.06(5) 0.01(4) 0.02(4) -0.02(4)
C19 0.05(4) 0.06(3) 0.05(4) 0.01(4) 0.02(4) -0.02(3)
C17' 0.06(5) 0.06(4) 0.06(4) 0.00(3) 0.01(3) -0.02(4)
C18' 0.06(4) 0.06(3) 0.06(5) 0.01(4) 0.01(4) -0.03(3)
C19' 0.05(4) 0.06(4) 0.06(4) 0.01(3) 0.00(3) -0.01(3)

loop_
_atom_type_symbol
_atom_type_description
_atom_type_scat_dispersion_real
_atom_type_scat_dispersion_imag
_atom_type_scat_source
C C 0.0033 0.0016 'International Tables Vol C Tables 4.2.6.8 and 6.1.1.4'
H H 0.0000 0.0000 'International Tables Vol C Tables 4.2.6.8 and 6.1.1.4'
N N 0.0061 0.0033 'International Tables Vol C Tables 4.2.6.8 and 6.1.1.4'
O O 0.0106 0.0060 'International Tables Vol C Tables 4.2.6.8 and 6.1.1.4'
Pd Pd -0.9988 1.0072 'International Tables Vol C Tables 4.2.6.8 and 6.1.1.4'
Cl Cl 0.1484 0.1585 'International Tables Vol C Tables 4.2.6.8 and 6.1.1.4'

loop_
_geom_angle_atom_site_label_1
_geom_angle_atom_site_label_2
_geom_angle_atom_site_label_3
_geom_angle
_geom_angle_site_symmetry_1
_geom_angle_site_symmetry_3
C2 Pd1 O2 87.5(6) . 2_655
C2 Pd1 O1 176.1(6) . .
O2 Pd1 O1 89.3(6) 2_655 .
C2 Pd1 Cl1 92.2(5) . .
O2 Pd1 Cl1 174.4(4) 2_655 .
O1 Pd1 Cl1 90.7(4) . .
C2 Pd1 Pd1 104.7(5) . 2_655
O2 Pd1 Pd1 84.0(3) 2_655 2_655
O1 Pd1 Pd1 77.3(4) . 2_655
Cl1 Pd1 Pd1 101.51(11) . 2_655
O3 Pd2 O4 88.3(6) . 2_655
O3 Pd2 C3 90.4(6) . .
O4 Pd2 C3 171.6(6) 2_655 .
O3 Pd2 Cl1 174.7(4) . 2_655
O4 Pd2 Cl1 89.7(4) 2_655 2_655
C3 Pd2 Cl1 90.8(4) . 2_655
O3 Pd2 Pd2 83.5(4) . 2_655
O4 Pd2 Pd2 75.6(4) 2_655 2_655
C3 Pd2 Pd2 112.5(5) . 2_655
Cl1 Pd2 Pd2 100.74(12) 2_655 2_655
Pd2 Cl1 Pd1 101.68(17) 2_655 .
C2 N1 C1 110.5(15) . .
C2 N1 C9 128.4(15) . .
C1 N1 C9 121.1(14) . .
C10 O1 Pd1 130.1(13) . .
C10 O2 Pd1 123.3(12) . 2_655
C15 O3 Pd2 124.1(11) . .
C15 O4 Pd2 129.7(12) . 2_655
C8 C1 C4 126.6(18) . .
C8 C1 N1 127.6(18) . .
C4 C1 N1 105.8(14) . .
N1 C2 C3 109.6(15) . .
N1 C2 Pd1 125.3(13) . .
C3 C2 Pd1 124.4(12) . .
C2 C3 C4 108.4(15) . .
C2 C3 Pd2 99.7(11) . .
C4 C3 Pd2 107.4(11) . .
C2 C3 H3 125.8 . .
C4 C3 H3 125.8 . .
Pd2 C3 H3 66.5 . .
C5 C4 C1 117.9(17) . .
C5 C4 C3 136.5(17) . .
C1 C4 C3 105.6(15) . .
C4 C5 C6 117.2(18) . .
C4 C5 H5 121.4 . .
C6 C5 H5 121.4 . .
C5 C6 C7 122.8(19) . .
C5 C6 H6 118.6 . .
C7 C6 H6 118.6 . .
C8 C7 C6 120.9(18) . .
C8 C7 H7 119.6 . .
C6 C7 H7 119.6 . .
C1 C8 C7 114.6(18) . .
C1 C8 H8 122.7 . .
C7 C8 H8 122.7 . .
N1 C9 H9A 109.5 . .
N1 C9 H9B 109.5 . .
H9A C9 H9B 109.5 . .
N1 C9 H9C 109.5 . .
H9A C9 H9C 109.5 . .
H9B C9 H9C 109.5 . .
O1 C10 O2 124.6(18) . .
O1 C10 C11 119.8(17) . .
O2 C10 C11 115.6(17) . .
C12 C11 C10 108(2) . .
C12 C11 C13' 77(4) . .
C10 C11 C13' 109(3) . .
C12 C11 C14' 40(3) . .
C10 C11 C14' 113(3) . .
C13' C11 C14' 111(4) . .
C12 C11 C12' 146(3) . .
C10 C11 C12' 101(3) . .
C13' C11 C12' 111(4) . .
C14' C11 C12' 112(4) . .
C12 C11 C13 109(3) . .
C10 C11 C13 114(2) . .
C13' C11 C13 132(4) . .
C14' C11 C13 71(3) . .
C12' C11 C13 41(3) . .
C12 C11 C14 108(3) . .
C10 C11 C14 112(2) . .
C13' C11 C14 35(3) . .
C14' C11 C14 132(3) . .
C12' C11 C14 77(3) . .
C13 C11 C14 106(3) . .
C11 C12 H12A 109.5 . .
C11 C12 H12B 109.5 . .
C11 C12 H12C 109.5 . .
C11 C13 H13A 109.5 . .
C11 C13 H13B 109.5 . .
C11 C13 H13C 109.5 . .
C11 C14 H14A 109.5 . .
C11 C14 H14B 109.5 . .
C11 C14 H14C 109.5 . .
C11 C12' H12D 109.5 . .
C11 C12' H12E 109.5 . .
H12D C12' H12E 109.5 . .
C11 C12' H12F 109.5 . .
H12D C12' H12F 109.5 . .
H12E C12' H12F 109.5 . .
C11 C13' H13D 109.5 . .
C11 C13' H13E 109.5 . .
H13D C13' H13E 109.5 . .
C11 C13' H13F 109.5 . .
H13D C13' H13F 109.5 . .
H13E C13' H13F 109.5 . .
C11 C14' H14D 109.5 . .
C11 C14' H14E 109.5 . .
H14D C14' H14E 109.5 . .
C11 C14' H14F 109.5 . .
H14D C14' H14F 109.5 . .
H14E C14' H14F 109.5 . .
O3 C15 O4 125.9(17) . .
O3 C15 C16 115.9(17) . .
O4 C15 C16 118.1(18) . .
C15 C16 C19 109(3) . .
C15 C16 C19' 109(3) . .
C19 C16 C19' 130(4) . .
C15 C16 C17' 114(3) . .
C19 C16 C17' 81(3) . .
C19' C16 C17' 112(4) . .
C15 C16 C18' 101(3) . .
C19 C16 C18' 29(2) . .
C19' C16 C18' 111(3) . .
C17' C16 C18' 110(3) . .
C15 C16 C18 108(3) . .
C19 C16 C18 109(3) . .
C19' C16 C18 90(4) . .
C17' C16 C18 29(3) . .
C18' C16 C18 137(4) . .
C15 C16 C17 108(3) . .
C19 C16 C17 108(4) . .
C19' C16 C17 28(3) . .
C17' C16 C17 132(4) . .
C18' C16 C17 84(4) . .
C18 C16 C17 116(4) . .
C16 C17 H17A 109.5 . .
C16 C17 H17B 109.5 . .
C16 C17 H17C 109.5 . .
C16 C18 H18A 109.5 . .
C16 C18 H18B 109.5 . .
C16 C18 H18C 109.5 . .
C16 C19 H19A 109.5 . .
C16 C19 H19B 109.5 . .
C16 C19 H19C 109.5 . .
C16 C17' H17D 109.5 . .
C16 C17' H17E 109.5 . .
H17D C17' H17E 109.5 . .
C16 C17' H17F 109.5 . .
H17D C17' H17F 109.5 . .
H17E C17' H17F 109.5 . .
C16 C18' H18D 109.5 . .
C16 C18' H18E 109.5 . .
H18D C18' H18E 109.5 . .
C16 C18' H18F 109.5 . .
H18D C18' H18F 109.5 . .
H18E C18' H18F 109.5 . .
C16 C19' H19D 109.5 . .
C16 C19' H19E 109.5 . .
H19D C19' H19E 109.5 . .
C16 C19' H19F 109.5 . .
H19D C19' H19F 109.5 . .
H19E C19' H19F 109.5 . .

loop_
_geom_bond_atom_site_label_1
_geom_bond_atom_site_label_2
_geom_bond_distance
_geom_bond_site_symmetry_2
Pd1 C2 1.953(16) .
Pd1 O2 2.030(13) 2_655
Pd1 O1 2.080(13) .
Pd1 Cl1 2.300(5) .
Pd1 Pd1 2.912(2) 2_655
Pd2 O3 2.018(12) .
Pd2 O4 2.114(12) 2_655
Pd2 C3 2.136(17) .
Pd2 Cl1 2.293(5) 2_655
Pd2 Pd2 2.944(3) 2_655
Cl1 Pd2 2.293(4) 2_655
N1 C2 1.31(2) .
N1 C1 1.44(2) .
N1 C9 1.47(2) .
O1 C10 1.26(2) .
O2 C10 1.28(2) .
O2 Pd1 2.030(13) 2_655
O3 C15 1.23(2) .
O4 C15 1.24(2) .
O4 Pd2 2.114(12) 2_655
C1 C8 1.35(2) .
C1 C4 1.42(2) .
C2 C3 1.38(2) .
C3 C4 1.45(2) .
C3 H3 0.9300 .
C4 C5 1.37(3) .
C5 C6 1.38(3) .
C5 H5 0.9300 .
C6 C7 1.41(3) .
C6 H6 0.9300 .
C7 C8 1.38(3) .
C7 H7 0.9300 .
C8 H8 0.9300 .
C9 H9A 0.9600 .
C9 H9B 0.9600 .
C9 H9C 0.9600 .
C10 C11 1.49(3) .
C11 C12 1.48(4) .
C11 C13' 1.53(7) .
C11 C14' 1.53(7) .
C11 C12' 1.53(7) .
C11 C13 1.58(4) .
C11 C14 1.61(4) .
C12 H12A 0.9600 .
C12 H12B 0.9600 .
C12 H12C 0.9600 .
C13 H13A 0.9600 .
C13 H13B 0.9600 .
C13 H13C 0.9600 .
C14 H14A 0.9600 .
C14 H14B 0.9600 .
C14 H14C 0.9600 .
C12' H12D 0.9600 .
C12' H12E 0.9600 .
C12' H12F 0.9600 .
C13' H13D 0.9600 .
C13' H13E 0.9600 .
C13' H13F 0.9600 .
C14' H14D 0.9600 .
C14' H14E 0.9600 .
C14' H14F 0.9600 .
C15 C16 1.50(3) .
C16 C19 1.51(7) .
C16 C19' 1.53(7) .
C16 C17' 1.53(8) .
C16 C18' 1.54(7) .
C16 C18 1.55(9) .
C16 C17 1.59(8) .
C17 H17A 0.9600 .
C17 H17B 0.9600 .
C17 H17C 0.9600 .
C18 H18A 0.9600 .
C18 H18B 0.9600 .
C18 H18C 0.9600 .
C19 H19A 0.9600 .
C19 H19B 0.9600 .
C19 H19C 0.9600 .
C17' H17D 0.9600 .
C17' H17E 0.9600 .
C17' H17F 0.9600 .
C18' H18D 0.9600 .
C18' H18E 0.9600 .
C18' H18F 0.9600 .
C19' H19D 0.9600 .
C19' H19E 0.9600 .
C19' H19F 0.9600 .
